data_4029463
loop_
_publ_author_name
'Fokin, Andrey A.'
'Yurchenko, Raisa I.'
'Tkachenko, Boryslav A.'
'Fokina, Natalie A.'
'Gunawan, Maria A.'
'Poinsot, Didier'
'Dahl, Jeremy E. P.'
'Carlson, Robert M. K.'
'Serafin, Michael'
'Cattey, H\'el\`ene'
'Hierso, Jean-Cyrille'
'Schreiner, Peter R.'

_publ_section_title
;
 Selective preparation of diamondoid phosphonates.
;
_journal_issue 11
_journal_name_full 'The Journal of organic chemistry'
_journal_page_first 5369
_journal_page_last 5373
_journal_paper_doi 10.1021/jo500793m
_journal_volume 79
_journal_year 2014
_chemical_formula_sum 'C22 H27 Cl2 O P'
_chemical_formula_weight 409.34
_chemical_name_systematic
;
 ?
;
_space_group_IT_number 14
_symmetry_space_group_name_Hall '-P 2yn'
_symmetry_space_group_name_H-M 'P 1 21/n 1'
_atom_sites_solution_hydrogens geom
_atom_sites_solution_primary direct
_atom_sites_solution_secondary difmap
_audit_creation_method SHELXL-97
_cell_angle_alpha 90.00
_cell_angle_beta 91.615(8)
_cell_angle_gamma 90.00
_cell_formula_units_Z 4
_cell_length_a 13.7657(10)
_cell_length_b 6.5028(6)
_cell_length_c 20.5800(14)
_cell_measurement_temperature 293(2)
_cell_volume 1841.5(3)
_computing_structure_refinement 'SHELXL-97 (Sheldrick, 1997)'
_diffrn_ambient_temperature 293(2)
_diffrn_measured_fraction_theta_full 0.964
_diffrn_measured_fraction_theta_max 0.964
_diffrn_radiation_monochromator graphite
_diffrn_radiation_source 'fine-focus sealed tube'
_diffrn_radiation_type MoK\a
_diffrn_radiation_wavelength 0.71073
_diffrn_reflns_av_R_equivalents 0.0690
_diffrn_reflns_av_sigmaI/netI 0.0594
_diffrn_reflns_limit_h_max 16
_diffrn_reflns_limit_h_min -16
_diffrn_reflns_limit_k_max 7
_diffrn_reflns_limit_k_min -8
_diffrn_reflns_limit_l_max 25
_diffrn_reflns_limit_l_min -23
_diffrn_reflns_number 12826
_diffrn_reflns_theta_full 26.02
_diffrn_reflns_theta_max 26.02
_diffrn_reflns_theta_min 3.29
_exptl_absorpt_coefficient_mu 0.449
_exptl_crystal_density_diffrn 1.476
_exptl_crystal_density_method 'not measured'
_exptl_crystal_F_000 864
_refine_diff_density_max 0.345
_refine_diff_density_min -0.251
_refine_diff_density_rms 0.063
_refine_ls_extinction_method none
_refine_ls_goodness_of_fit_ref 0.676
_refine_ls_hydrogen_treatment mixed
_refine_ls_matrix_type full
_refine_ls_number_parameters 343
_refine_ls_number_reflns 3483
_refine_ls_number_restraints 0
_refine_ls_restrained_S_all 0.676
_refine_ls_R_factor_all 0.0529
_refine_ls_R_factor_gt 0.0340
_refine_ls_shift/su_max 0.001
_refine_ls_shift/su_mean 0.000
_refine_ls_structure_factor_coef Fsqd
_refine_ls_weighting_details 'calc w=1/[\s^2^(Fo^2^)+(0.1000P)^2^+0.0000P] where P=(Fo^2^+2Fc^2^)/3'
_refine_ls_weighting_scheme calc
_refine_ls_wR_factor_gt 0.0893
_refine_ls_wR_factor_ref 0.0996
_reflns_number_gt 2537
_reflns_number_total 3483
_reflns_threshold_expression >2sigma(I)
_cod_data_source_file jo500793m_si_003.cif
_cod_data_source_block shre278p
_cod_depositor_comments 'Adding full bibliography for 4029461--4029463.cif.'
_cod_original_cell_volume 1841.5(2)
_cod_database_code 4029463

loop_
_symmetry_equiv_pos_as_xyz
'x, y, z'
'-x+1/2, y+1/2, -z+1/2'
'-x, -y, -z'
'x-1/2, -y-1/2, z-1/2'

loop_
_atom_site_label
_atom_site_type_symbol
_atom_site_fract_x
_atom_site_fract_y
_atom_site_fract_z
_atom_site_U_iso_or_equiv
_atom_site_adp_type
_atom_site_occupancy
_atom_site_symmetry_multiplicity
_atom_site_calc_flag
P1 P 0.82765(4) 0.27945(8) 0.97341(3) 0.01782(15) Uani 1 1 d
Cl1 Cl 0.70463(4) 0.11473(9) 0.95832(3) 0.03107(17) Uani 1 1 d
Cl2 Cl 0.77728(4) 0.57070(8) 0.96963(3) 0.02695(16) Uani 1 1 d
O1 O 0.87493(13) 0.2340(3) 1.03590(8) 0.0299(4) Uani 1 1 d
C1 C 1.05457(15) 0.3583(3) 0.72369(11) 0.0185(4) Uani 1 1 d
C2 C 0.90344(13) 0.2483(3) 0.77978(10) 0.0128(4) Uani 1 1 d
C3 C 0.99599(17) 0.3970(3) 0.66002(11) 0.0230(5) Uani 1 1 d
C4 C 1.00444(14) -0.0096(3) 0.72092(10) 0.0160(4) Uani 1 1 d
C5 C 0.90827(15) 0.2503(3) 0.65795(10) 0.0202(4) Uani 1 1 d
C6 C 1.15082(15) 0.0963(4) 0.78752(12) 0.0243(5) Uani 1 1 d
C7 C 0.93512(16) 0.0193(3) 0.90174(11) 0.0184(4) Uani 1 1 d
C8 C 1.0591(2) 0.3612(4) 0.60131(13) 0.0301(5) Uani 1 1 d
C9 C 0.89848(14) 0.2434(3) 0.90162(10) 0.0150(4) Uani 1 1 d
C10 C 0.83978(14) 0.2848(3) 0.83820(10) 0.0156(4) Uani 1 1 d
C11 C 1.09339(14) 0.1354(3) 0.72397(11) 0.0181(4) Uani 1 1 d
C12 C 0.84519(15) 0.2870(3) 0.71631(11) 0.0193(4) Uani 1 1 d
C13 C 1.00014(15) -0.0130(3) 0.84386(10) 0.0169(4) Uani 1 1 d
C14 C 0.99234(14) 0.3929(3) 0.78320(10) 0.0157(4) Uani 1 1 d
C15 C 0.94202(14) 0.0248(3) 0.78005(10) 0.0142(4) Uani 1 1 d
C16 C 1.15494(17) 0.0993(4) 0.66440(13) 0.0265(5) Uani 1 1 d
C17 C 0.98693(15) 0.3897(3) 0.90569(11) 0.0187(4) Uani 1 1 d
C18 C 1.00877(19) -0.0077(4) 0.59842(12) 0.0267(5) Uani 1 1 d
C19 C 1.04998(15) 0.3538(3) 0.84712(11) 0.0184(4) Uani 1 1 d
C20 C 1.09587(18) 0.1387(4) 0.60165(12) 0.0273(5) Uani 1 1 d
C21 C 0.94551(16) 0.0280(3) 0.65721(11) 0.0194(4) Uani 1 1 d
C22 C 1.08809(15) 0.1324(3) 0.84630(11) 0.0202(5) Uani 1 1 d
H1 H 0.8850(16) -0.069(3) 0.7777(11) 0.011(5) Uiso 1 1 d
H2 H 0.8793(18) -0.074(4) 0.8986(12) 0.022(6) Uiso 1 1 d
H3 H 0.7866(17) 0.195(4) 0.7143(11) 0.014(5) Uiso 1 1 d
H4 H 1.0250(17) -0.153(4) 0.8453(12) 0.018(6) Uiso 1 1 d
H5 H 1.1252(19) 0.107(4) 0.8840(14) 0.026(6) Uiso 1 1 d
H6 H 0.8717(18) 0.277(4) 0.6182(13) 0.023(6) Uiso 1 1 d
H7 H 0.7840(17) 0.190(3) 0.8366(11) 0.015(6) Uiso 1 1 d
H8 H 1.0296(17) -0.154(4) 0.7220(12) 0.021(6) Uiso 1 1 d
H9 H 0.8201(18) 0.425(4) 0.8371(13) 0.024(6) Uiso 1 1 d
H10 H 1.110(2) 0.450(4) 0.7262(14) 0.032(7) Uiso 1 1 d
H11 H 1.105(2) 0.443(4) 0.8487(13) 0.028(7) Uiso 1 1 d
H12 H 1.0227(18) 0.363(4) 0.9436(13) 0.022(6) Uiso 1 1 d
H13 H 0.9677(18) 0.532(4) 0.7807(12) 0.021(6) Uiso 1 1 d
H14 H 1.175(2) -0.040(4) 0.6651(14) 0.032(7) Uiso 1 1 d
H15 H 0.8901(18) -0.064(4) 0.6566(12) 0.021(6) Uiso 1 1 d
H16 H 0.9712(19) -0.006(4) 0.9388(14) 0.026(6) Uiso 1 1 d
H17 H 1.115(2) 0.449(5) 0.6022(15) 0.042(8) Uiso 1 1 d
H18 H 0.8242(18) 0.429(4) 0.7162(13) 0.025(6) Uiso 1 1 d
H19 H 1.209(2) 0.183(4) 0.7897(14) 0.034(7) Uiso 1 1 d
H20 H 0.973(2) 0.015(4) 0.5601(15) 0.031(7) Uiso 1 1 d
H21 H 1.0247(19) 0.391(4) 0.5597(15) 0.030(7) Uiso 1 1 d
H22 H 1.215(2) 0.185(4) 0.6687(14) 0.035(7) Uiso 1 1 d
H23 H 0.965(2) 0.523(5) 0.9087(14) 0.037(8) Uiso 1 1 d
H24 H 1.174(2) -0.042(5) 0.7901(13) 0.033(7) Uiso 1 1 d
H25 H 0.972(2) 0.538(4) 0.6596(14) 0.031(7) Uiso 1 1 d
H26 H 1.137(2) 0.108(5) 0.5664(16) 0.044(8) Uiso 1 1 d
H27 H 1.031(2) -0.152(5) 0.5981(14) 0.039(8) Uiso 1 1 d

loop_
_atom_site_aniso_label
_atom_site_aniso_U_11
_atom_site_aniso_U_22
_atom_site_aniso_U_33
_atom_site_aniso_U_23
_atom_site_aniso_U_13
_atom_site_aniso_U_12
P1 0.0242(3) 0.0140(3) 0.0154(3) -0.00040(19) 0.0032(2) -0.00109(19)
Cl1 0.0318(3) 0.0300(3) 0.0323(3) -0.0098(2) 0.0150(2) -0.0137(2)
Cl2 0.0343(3) 0.0169(3) 0.0301(3) -0.0006(2) 0.0091(2) 0.0041(2)
O1 0.0431(9) 0.0296(9) 0.0169(9) 0.0021(6) -0.0002(7) 0.0048(7)
C1 0.0186(10) 0.0119(9) 0.0253(12) 0.0001(8) 0.0055(9) -0.0046(8)
C2 0.0132(8) 0.0121(9) 0.0133(10) 0.0009(7) 0.0017(7) 0.0009(7)
C3 0.0340(12) 0.0143(10) 0.0213(12) 0.0052(8) 0.0103(10) 0.0036(9)
C4 0.0195(10) 0.0106(9) 0.0182(12) 0.0012(7) 0.0047(8) 0.0016(8)
C5 0.0256(10) 0.0221(11) 0.0128(11) 0.0024(8) -0.0017(9) 0.0051(9)
C6 0.0132(10) 0.0270(12) 0.0329(14) 0.0012(10) 0.0022(9) 0.0035(9)
C7 0.0244(11) 0.0143(10) 0.0164(12) 0.0034(8) -0.0002(9) 0.0012(8)
C8 0.0437(14) 0.0232(12) 0.0241(14) 0.0053(10) 0.0157(11) -0.0023(11)
C9 0.0177(9) 0.0137(9) 0.0138(11) 0.0013(7) 0.0020(8) -0.0009(8)
C10 0.0160(9) 0.0140(10) 0.0168(11) -0.0006(8) 0.0016(8) 0.0014(8)
C11 0.0150(9) 0.0162(9) 0.0234(12) -0.0001(8) 0.0062(8) 0.0000(8)
C12 0.0192(10) 0.0212(10) 0.0175(12) 0.0008(8) -0.0006(9) 0.0040(9)
C13 0.0208(10) 0.0114(9) 0.0187(12) 0.0036(8) 0.0027(8) 0.0041(8)
C14 0.0176(10) 0.0094(9) 0.0203(11) 0.0018(8) 0.0040(8) -0.0004(8)
C15 0.0152(9) 0.0107(9) 0.0167(11) 0.0012(7) 0.0028(8) -0.0016(7)
C16 0.0232(11) 0.0236(12) 0.0334(14) 0.0002(10) 0.0130(10) 0.0025(9)
C17 0.0213(10) 0.0160(10) 0.0188(12) -0.0012(8) -0.0018(9) -0.0027(8)
C18 0.0390(14) 0.0232(12) 0.0183(13) -0.0007(9) 0.0101(11) 0.0035(10)
C19 0.0155(9) 0.0165(10) 0.0232(12) -0.0032(8) 0.0000(8) -0.0051(8)
C20 0.0355(13) 0.0235(11) 0.0239(13) 0.0012(9) 0.0185(10) 0.0028(10)
C21 0.0232(11) 0.0169(10) 0.0183(12) -0.0026(8) 0.0046(9) -0.0011(8)
C22 0.0153(10) 0.0222(11) 0.0227(12) 0.0021(8) -0.0045(9) 0.0030(8)

loop_
_atom_type_symbol
_atom_type_description
_atom_type_scat_dispersion_real
_atom_type_scat_dispersion_imag
_atom_type_scat_source
C C 0.0030 0.0020 'International Tables Vol C Tables 4.2.6.8 and 6.1.1.4'
H H 0.0000 0.0000 'International Tables Vol C Tables 4.2.6.8 and 6.1.1.4'
P P 0.1020 0.0940 'International Tables Vol C Tables 4.2.6.8 and 6.1.1.4'
O O 0.0110 0.0060 'International Tables Vol C Tables 4.2.6.8 and 6.1.1.4'
Cl Cl 0.1480 0.1590 'International Tables Vol C Tables 4.2.6.8 and 6.1.1.4'

loop_
_geom_angle_atom_site_label_1
_geom_angle_atom_site_label_2
_geom_angle_atom_site_label_3
_geom_angle
O1 P1 C9 117.24(10)
O1 P1 Cl2 111.67(8)
C9 P1 Cl2 106.44(7)
O1 P1 Cl1 112.35(8)
C9 P1 Cl1 105.93(7)
Cl2 P1 Cl1 101.90(4)
C14 C1 C3 111.43(17)
C14 C1 C11 109.63(17)
C3 C1 C11 109.23(17)
C10 C2 C12 110.32(16)
C10 C2 C14 109.96(16)
C12 C2 C14 109.48(16)
C10 C2 C15 110.36(16)
C12 C2 C15 109.17(16)
C14 C2 C15 107.48(15)
C8 C3 C5 110.29(19)
C8 C3 C1 110.67(19)
C5 C3 C1 108.30(17)
C15 C4 C21 111.12(17)
C15 C4 C11 109.97(17)
C21 C4 C11 109.59(17)
C12 C5 C21 110.75(18)
C12 C5 C3 110.22(18)
C21 C5 C3 108.81(17)
C22 C6 C11 111.24(17)
C13 C7 C9 109.14(17)
C3 C8 C20 109.64(19)
C10 C9 C7 109.31(16)
C10 C9 C17 109.38(16)
C7 C9 C17 108.95(16)
C10 C9 P1 112.81(14)
C7 C9 P1 107.77(14)
C17 C9 P1 108.53(14)
C2 C10 C9 109.96(16)
C16 C11 C6 112.04(18)
C16 C11 C4 109.28(18)
C6 C11 C4 108.84(18)
C16 C11 C1 109.94(18)
C6 C11 C1 109.23(18)
C4 C11 C1 107.38(15)
C5 C12 C2 110.51(16)
C7 C13 C22 111.68(18)
C7 C13 C15 110.02(17)
C22 C13 C15 108.67(16)
C1 C14 C19 111.91(17)
C1 C14 C2 109.57(16)
C19 C14 C2 109.12(16)
C4 C15 C13 111.49(16)
C4 C15 C2 109.62(16)
C13 C15 C2 108.88(16)
C11 C16 C20 110.99(18)
C19 C17 C9 109.15(17)
C21 C18 C20 109.53(19)
C17 C19 C22 110.84(18)
C17 C19 C14 111.08(17)
C22 C19 C14 108.34(17)
C18 C20 C16 109.3(2)
C18 C20 C8 109.2(2)
C16 C20 C8 109.3(2)
C18 C21 C5 110.42(18)
C18 C21 C4 110.57(18)
C5 C21 C4 107.99(17)
C6 C22 C19 110.78(19)
C6 C22 C13 110.07(18)
C19 C22 C13 107.98(16)

loop_
_geom_bond_atom_site_label_1
_geom_bond_atom_site_label_2
_geom_bond_distance
P1 O1 1.4553(16)
P1 C9 1.808(2)
P1 Cl2 2.0176(7)
P1 Cl1 2.0203(8)
C1 C14 1.531(3)
C1 C3 1.540(3)
C1 C11 1.545(3)
C2 C10 1.526(3)
C2 C12 1.534(3)
C2 C14 1.543(3)
C2 C15 1.547(3)
C3 C8 1.525(3)
C3 C5 1.539(3)
C4 C15 1.526(3)
C4 C21 1.542(3)
C4 C11 1.545(3)
C5 C12 1.521(3)
C5 C21 1.534(3)
C6 C22 1.524(3)
C6 C11 1.530(3)
C7 C13 1.525(3)
C7 C9 1.542(3)
C8 C20 1.533(3)
C9 C10 1.539(3)
C9 C17 1.546(3)
C11 C16 1.528(3)
C13 C22 1.536(3)
C13 C15 1.538(3)
C14 C19 1.538(3)
C16 C20 1.528(4)
C17 C19 1.523(3)
C18 C21 1.528(3)
C18 C20 1.531(3)
C19 C22 1.533(3)
